data_7719371
loop_
_publ_author_name
'Xiong, Chunyan'
'Zhang, Jinwei'
'An, Jingyi'
'Yuan, Zhiqiang'
'Li, Zhaoxin'
'Liu, Yanhong'
'Hu, Shaowei'

_publ_section_title
;
 Tripodal bisphenolate-bisphosphine ligands with hybrid hard/soft donors:
 titanium complexes and dinitrogen activation.
;
_journal_issue 37
_journal_name_full 'Dalton transactions (Cambridge, England : 2003)'
_journal_page_first 14142
_journal_page_last 14149
_journal_paper_doi 10.1039/d5dt01492a
_journal_volume 54
_journal_year 2025
_chemical_formula_moiety '2(C40 H58 Cl2 O2 P2 Ti), C6 H14, C4 H8 O'
_chemical_formula_sum 'C90 H138 Cl4 O5 P4 Ti2'
_chemical_formula_weight 1661.48
_space_group_crystal_system monoclinic
_space_group_IT_number 14
_space_group_name_Hall '-P 2ybc'
_space_group_name_H-M_alt 'P 1 21/c 1'
_atom_sites_solution_hydrogens mixed
_atom_sites_solution_primary dual
_atom_sites_solution_secondary difmap
_audit_creation_date 2024-09-08
_audit_creation_method
;
Olex2 1.5
(compiled 2022.04.07 svn.rca3783a0 for OlexSys, GUI svn.r6498)
;
_audit_update_record
;
2024-09-08 deposited with the CCDC.	2025-07-31 downloaded from the CCDC.
;
_cell_angle_alpha 90
_cell_angle_beta 111.060(2)
_cell_angle_gamma 90
_cell_formula_units_Z 2
_cell_length_a 10.5896(2)
_cell_length_b 38.7640(5)
_cell_length_c 11.9374(2)
_cell_measurement_reflns_used 18467
_cell_measurement_temperature 190(2)
_cell_measurement_theta_max 75.0950
_cell_measurement_theta_min 4.1180
_cell_volume 4572.93(14)
_computing_cell_refinement 'CrysAlisPro 1.171.42.102a (Rigaku OD, 2023)'
_computing_data_collection 'CrysAlisPro 1.171.42.102a (Rigaku OD, 2023)'
_computing_data_reduction 'CrysAlisPro 1.171.42.102a (Rigaku OD, 2023)'
_computing_molecular_graphics 'Olex2 1.5 (Dolomanov et al., 2009)'
_computing_publication_material 'Olex2 1.5 (Dolomanov et al., 2009)'
_computing_structure_refinement 'SHELXL 2019/3 (Sheldrick, 2015)'
_computing_structure_solution 'SHELXT 2014/5 (Sheldrick, 2014)'
_diffrn_ambient_temperature 190(2)
_diffrn_detector_area_resol_mean 10.0000
_diffrn_measured_fraction_theta_full 0.998
_diffrn_measured_fraction_theta_max 0.957
_diffrn_measurement_device_type 'XtaLAB Synergy R, DW system, HyPix'
_diffrn_measurement_method '\w scans'
_diffrn_radiation_type CuK\a
_diffrn_radiation_wavelength 1.54184
_diffrn_reflns_av_R_equivalents 0.0497
_diffrn_reflns_av_unetI/netI 0.0423
_diffrn_reflns_Laue_measured_fraction_full 0.998
_diffrn_reflns_Laue_measured_fraction_max 0.957
_diffrn_reflns_limit_h_max 12
_diffrn_reflns_limit_h_min -13
_diffrn_reflns_limit_k_max 34
_diffrn_reflns_limit_k_min -48
_diffrn_reflns_limit_l_max 15
_diffrn_reflns_limit_l_min -14
_diffrn_reflns_number 33534
_diffrn_reflns_point_group_measured_fraction_full 0.998
_diffrn_reflns_point_group_measured_fraction_max 0.957
_diffrn_reflns_theta_full 67.684
_diffrn_reflns_theta_max 76.621
_diffrn_reflns_theta_min 4.129
_exptl_absorpt_coefficient_mu 3.586
_exptl_absorpt_correction_T_max 1.00000
_exptl_absorpt_correction_T_min 0.22143
_exptl_absorpt_correction_type multi-scan
_exptl_absorpt_process_details
;
CrysAlisPro 1.171.42.102a (Rigaku Oxford Diffraction, 2023)
Empirical absorption correction using spherical harmonics,
implemented in SCALE3 ABSPACK scaling algorithm.
;
_exptl_crystal_colour colourless
_exptl_crystal_colour_primary colourless
_exptl_crystal_density_diffrn 1.207
_exptl_crystal_description block
_exptl_crystal_F_000 1780
_exptl_crystal_size_max 0.2
_exptl_crystal_size_mid 0.12
_exptl_crystal_size_min 0.1
_refine_diff_density_max 1.168
_refine_diff_density_min -0.650
_refine_diff_density_rms 0.074
_refine_ls_extinction_method none
_refine_ls_goodness_of_fit_ref 1.116
_refine_ls_hydrogen_treatment constr
_refine_ls_matrix_type full
_refine_ls_number_parameters 610
_refine_ls_number_reflns 9215
_refine_ls_number_restraints 359
_refine_ls_restrained_S_all 1.122
_refine_ls_R_factor_all 0.0711
_refine_ls_R_factor_gt 0.0671
_refine_ls_shift/su_max 0.001
_refine_ls_shift/su_mean 0.000
_refine_ls_structure_factor_coef Fsqd
_refine_ls_weighting_details 'w=1/[\s^2^(Fo^2^)+(0.0722P)^2^+7.2093P] where P=(Fo^2^+2Fc^2^)/3'
_refine_ls_weighting_scheme calc
_refine_ls_wR_factor_gt 0.1792
_refine_ls_wR_factor_ref 0.1818
_reflns_Friedel_coverage 0.000
_reflns_number_gt 8456
_reflns_number_total 9215
_reflns_threshold_expression 'I > 2\s(I)'
_cod_data_source_file d5dt01492a1.cif
_cod_data_source_block exp_22076_auto
_cod_depositor_comments 'Adding full bibliography for 7719368--7719372.cif.'
_cod_database_code 7719371
_shelx_shelxl_version_number 2019/3
_shelx_space_group_comment
;
The symmetry employed for this shelxl refinement is uniquely defined
by the following loop, which should always be used as a source of
symmetry information in preference to the above space-group names.
They are only intended as comments.
;
_shelx_estimated_absorpt_t_max 0.716
_shelx_estimated_absorpt_t_min 0.534
_olex2_refinement_description
;
1. Fixed Uiso
 At 1.2 times of:
  All C(H) groups, All C(H,H) groups
 At 1.5 times of:
  All C(H,H,H) groups
2. Restrained distances
 C49-C48 = C48-C47 = C47-C46 = C55-C54 = C54-C53 = C53-C52 = C51-C52 = C51-C50
 1.54 with sigma of 0.01
 O38-C46 = O38-C49
 1.43 with sigma of 0.01
 C46-C48 = C49-C47 = C50-C52 = C51-C53 = C53-C55 = C54-C52
 2.515 with sigma of 0.02
3. Uiso/Uaniso restraints and constraints
C29 \\sim C30 \\sim C31 \\sim C32 \\sim C29A \\sim C30A \\sim C31A \\sim C32A
\\sim C11: within 2A with sigma of 0.01 and sigma for terminal atoms of 0.02
within 2A
C24 \\sim C25 \\sim C26 \\sim C24A \\sim C25A \\sim C26A \\sim P21: within 2A
with sigma of 0.01 and sigma for terminal atoms of 0.02 within 2A
C53 \\sim C50 \\sim C51 \\sim C52 \\sim C54 \\sim C55 \\sim C47 \\sim O38 \\sim
C46 \\sim C49 \\sim C48: within 2A with sigma of 0.01 and sigma for terminal
atoms of 0.02 within 2A
4. Same fragment restrains
{C11, C29A, C30A, C31A, C32A} sigma for 1-2: 0.01, 1-3: 0.02
as in
{C11, C29, C30, C31, C32}
{P21, C24A, C25A} sigma for 1-2: 0.01, 1-3: 0.02
as in
{P21, C24, C25}
5. Others
 Sof(C29A)=Sof(C30A)=Sof(H30D)=Sof(H30E)=Sof(H30F)=Sof(C31A)=Sof(H31D)=
 Sof(H31E)=Sof(H31F)=Sof(C32A)=Sof(H32D)=Sof(H32E)=Sof(H32F)=1-FVAR(1)
 Sof(C29)=Sof(C30)=Sof(H30A)=Sof(H30B)=Sof(H30C)=Sof(C31)=Sof(H31A)=Sof(H31B)=
 Sof(H31C)=Sof(C32)=Sof(H32A)=Sof(H32B)=Sof(H32C)=FVAR(1)
 Sof(C24A)=Sof(H24A)=Sof(C25A)=Sof(H25D)=Sof(H25E)=Sof(H25F)=Sof(C26A)=
 Sof(H26D)=Sof(H26E)=Sof(H26F)=1-FVAR(2)
 Sof(C24)=Sof(H24)=Sof(C25)=Sof(H25A)=Sof(H25B)=Sof(H25C)=Sof(C26)=Sof(H26A)=
 Sof(H26B)=Sof(H26C)=FVAR(2)
 Fixed Sof: O38(0.5) C46(0.5) H46A(0.5) H46B(0.5) C49(0.5) H49A(0.5) H49B(0.5)
 C48(0.5) H48A(0.5) H48B(0.5) C47(0.5) H47A(0.5) H47B(0.5) C50(0.5) H50A(0.5)
 H50B(0.5) H50C(0.5) C51(0.5) H51A(0.5) H51B(0.5) C52(0.5) H52A(0.5) H52B(0.5)
 C53(0.5) H53A(0.5) H53B(0.5) C54(0.5) H54A(0.5) H54B(0.5) C55(0.5) H55A(0.5)
 H55B(0.5) H55C(0.5)
6.a Riding coordinates:
 C50(H50A,H50B,H50C)
6.b Ternary CH refined with riding coordinates:
 C22(H22), C24(H24), C24A(H24A)
6.c Secondary CH2 refined with riding coordinates:
 C46(H46A,H46B), C49(H49A,H49B), C48(H48A,H48B), C47(H47A,H47B), C51(H51A,
 H51B), C52(H52A,H52B), C53(H53A,H53B), C54(H54A,H54B)
6.d Aromatic/amide H refined with riding coordinates:
 C5(H5), C7(H7), C10(H10), C12(H12), C16(H16), C17(H17), C18(H18), C19(H19)
6.e Idealised Me refined as rotating group:
 C30(H30A,H30B,H30C), C31(H31A,H31B,H31C), C32(H32A,H32B,H32C), C23(H23A,H23B,
 H23C), C27(H27A,H27B,H27C), C34(H34A,H34B,H34C), C35(H35A,H35B,H35C), C36(H36A,
 H36B,H36C), C39(H39A,H39B,H39C), C40(H40A,H40B,H40C), C41(H41A,H41B,H41C),
 C43(H43A,H43B,H43C), C44(H44A,H44B,H44C), C45(H45A,H45B,H45C), C25(H25A,H25B,
 H25C), C26(H26A,H26B,H26C), C25A(H25D,H25E,H25F), C26A(H26D,H26E,H26F),
 C30A(H30D,H30E,H30F), C31A(H31D,H31E,H31F), C32A(H32D,H32E,H32F), C55(H55A,
 H55B,H55C)
;
_olex2_submission_special_instructions 'No special instructions were received'

loop_
_space_group_symop_operation_xyz
'x, y, z'
'-x, y+1/2, -z+1/2'
'-x, -y, -z'
'x, -y-1/2, z-1/2'

loop_
_atom_site_label
_atom_site_type_symbol
_atom_site_fract_x
_atom_site_fract_y
_atom_site_fract_z
_atom_site_U_iso_or_equiv
_atom_site_adp_type
_atom_site_occupancy
_atom_site_site_symmetry_order
_atom_site_calc_flag
_atom_site_refinement_flags_posn
_atom_site_refinement_flags_adp
_atom_site_refinement_flags_occupancy
_atom_site_disorder_assembly
_atom_site_disorder_group
C2 C 0.5567(3) 0.59396(7) 0.5619(3) 0.0301(6) Uani 1 1 d . . . . .
C3 C 0.6913(3) 0.59273(8) 0.5690(3) 0.0306(6) Uani 1 1 d . . . . .
C4 C 0.7719(3) 0.56355(8) 0.6211(3) 0.0323(6) Uani 1 1 d . . . . .
C5 C 0.7117(3) 0.53884(8) 0.6706(3) 0.0340(6) Uani 1 1 d . . . . .
H5 H 0.764749 0.519403 0.708040 0.041 Uiso 1 1 calc R U . . .
C6 C 0.5790(3) 0.54046(7) 0.6694(3) 0.0315(6) Uani 1 1 d . . . . .
C7 C 0.5012(3) 0.56846(8) 0.6126(3) 0.0323(6) Uani 1 1 d . . . . .
H7 H 0.410035 0.570299 0.608066 0.039 Uiso 1 1 calc R U . . .
C9 C 0.3593(3) 0.61593(8) 0.3294(3) 0.0340(6) Uani 1 1 d . . . . .
C10 C 0.2273(3) 0.60397(10) 0.2914(3) 0.0412(8) Uani 1 1 d . . . . .
H10 H 0.180880 0.602815 0.346221 0.049 Uiso 1 1 calc R U . . .
C11 C 0.1626(3) 0.59359(10) 0.1722(3) 0.0447(8) Uani 1 1 d D U . . .
C29 C 0.0186(5) 0.57686(17) 0.1216(6) 0.0471(14) Uani 0.729(7) 1 d D U P A 1
C30 C -0.0401(6) 0.5731(2) 0.2204(6) 0.0570(16) Uani 0.729(7) 1 d D U P A 1
H30A H 0.016411 0.557324 0.282165 0.085 Uiso 0.729(7) 1 calc R U P A 1
H30B H -0.132232 0.563921 0.186085 0.085 Uiso 0.729(7) 1 calc R U P A 1
H30C H -0.042127 0.595753 0.256324 0.085 Uiso 0.729(7) 1 calc R U P A 1
C31 C -0.0711(7) 0.6015(2) 0.0254(7) 0.067(2) Uani 0.729(7) 1 d D U P A 1
H31A H -0.076917 0.623707 0.062168 0.101 Uiso 0.729(7) 1 calc R U P A 1
H31B H -0.161943 0.591548 -0.010898 0.101 Uiso 0.729(7) 1 calc R U P A 1
H31C H -0.031944 0.604832 -0.036763 0.101 Uiso 0.729(7) 1 calc R U P A 1
C32 C 0.0209(6) 0.54171(16) 0.0663(6) 0.0617(16) Uani 0.729(7) 1 d D U P A 1
H32A H 0.053733 0.544105 -0.000275 0.092 Uiso 0.729(7) 1 calc R U P A 1
H32B H -0.070777 0.532062 0.036314 0.092 Uiso 0.729(7) 1 calc R U P A 1
H32C H 0.081128 0.526274 0.127223 0.092 Uiso 0.729(7) 1 calc R U P A 1
C12 C 0.2349(3) 0.59616(9) 0.0955(3) 0.0413(7) Uani 1 1 d . . . . .
H12 H 0.190760 0.589495 0.014107 0.050 Uiso 1 1 calc R U . . .
C13 C 0.3677(3) 0.60788(8) 0.1305(3) 0.0340(6) Uani 1 1 d . . . . .
C14 C 0.4303(3) 0.61761(8) 0.2508(3) 0.0321(6) Uani 1 1 d . . . . .
C15 C 0.3909(4) 0.65479(8) 0.5638(3) 0.0392(7) Uani 1 1 d . . . . .
C16 C 0.2665(4) 0.64788(11) 0.5734(4) 0.0497(9) Uani 1 1 d . . . . .
H16 H 0.211292 0.629613 0.528841 0.060 Uiso 1 1 calc R U . . .
C17 C 0.2246(5) 0.66789(13) 0.6486(5) 0.0668(12) Uani 1 1 d . . . . .
H17 H 0.139954 0.663180 0.656135 0.080 Uiso 1 1 calc R U . . .
C18 C 0.3021(6) 0.69436(13) 0.7125(5) 0.0727(14) Uani 1 1 d . . . . .
H18 H 0.270594 0.707941 0.763302 0.087 Uiso 1 1 calc R U . . .
C19 C 0.4257(5) 0.70158(11) 0.7040(4) 0.0616(11) Uani 1 1 d . . . . .
H19 H 0.478957 0.719966 0.749659 0.074 Uiso 1 1 calc R U . . .
C20 C 0.4739(4) 0.68194(9) 0.6282(3) 0.0443(8) Uani 1 1 d . . . . .
C22 C 0.7615(4) 0.67051(10) 0.7563(3) 0.0494(9) Uani 1 1 d . . . . .
H22 H 0.741757 0.645215 0.752436 0.059 Uiso 1 1 calc R U . . .
C23 C 0.7466(6) 0.68356(15) 0.8708(4) 0.0748(14) Uani 1 1 d . . . . .
H23A H 0.762371 0.708519 0.877496 0.112 Uiso 1 1 calc R U . . .
H23B H 0.812865 0.672000 0.940090 0.112 Uiso 1 1 calc R U . . .
H23C H 0.655058 0.678606 0.868680 0.112 Uiso 1 1 calc R U . . .
C27 C 0.9071(5) 0.67405(14) 0.7622(4) 0.0636(11) Uani 1 1 d . . . . .
H27A H 0.912333 0.667670 0.684574 0.095 Uiso 1 1 calc R U . . .
H27B H 0.965699 0.658781 0.824822 0.095 Uiso 1 1 calc R U . . .
H27C H 0.936973 0.697991 0.781097 0.095 Uiso 1 1 calc R U . . .
C33 C 0.4421(4) 0.61056(9) 0.0414(3) 0.0409(7) Uani 1 1 d . . . . .
C34 C 0.4834(5) 0.64806(11) 0.0338(4) 0.0591(11) Uani 1 1 d . . . . .
H34A H 0.402924 0.662808 0.010169 0.089 Uiso 1 1 calc R U . . .
H34B H 0.526736 0.649961 -0.026035 0.089 Uiso 1 1 calc R U . . .
H34C H 0.547118 0.655438 0.112262 0.089 Uiso 1 1 calc R U . . .
C35 C 0.5679(4) 0.58734(12) 0.0831(4) 0.0563(10) Uani 1 1 d . . . . .
H35A H 0.627127 0.594249 0.163886 0.084 Uiso 1 1 calc R U . . .
H35B H 0.616645 0.589677 0.027592 0.084 Uiso 1 1 calc R U . . .
H35C H 0.540115 0.563277 0.084494 0.084 Uiso 1 1 calc R U . . .
C36 C 0.3533(5) 0.59898(13) -0.0847(4) 0.0600(11) Uani 1 1 d . . . . .
H36A H 0.324347 0.575089 -0.081910 0.090 Uiso 1 1 calc R U . . .
H36B H 0.405092 0.600474 -0.138080 0.090 Uiso 1 1 calc R U . . .
H36C H 0.273647 0.613948 -0.115041 0.090 Uiso 1 1 calc R U . . .
C38 C 0.9136(3) 0.55904(9) 0.6177(3) 0.0402(7) Uani 1 1 d . . . . .
C39 C 1.0073(4) 0.58834(12) 0.6848(4) 0.0601(11) Uani 1 1 d . . . . .
H39A H 0.970159 0.610462 0.647736 0.090 Uiso 1 1 calc R U . . .
H39B H 1.097218 0.584976 0.680543 0.090 Uiso 1 1 calc R U . . .
H39C H 1.014549 0.588342 0.768947 0.090 Uiso 1 1 calc R U . . .
C40 C 0.9054(4) 0.55882(13) 0.4868(4) 0.0584(10) Uani 1 1 d . . . . .
H40A H 0.843056 0.540640 0.442560 0.088 Uiso 1 1 calc R U . . .
H40B H 0.995429 0.554455 0.484188 0.088 Uiso 1 1 calc R U . . .
H40C H 0.872339 0.581239 0.449884 0.088 Uiso 1 1 calc R U . . .
C41 C 0.9789(5) 0.52503(13) 0.6746(5) 0.0686(13) Uani 1 1 d . . . . .
H41A H 0.987892 0.524611 0.759243 0.103 Uiso 1 1 calc R U . . .
H41B H 1.068565 0.522974 0.668840 0.103 Uiso 1 1 calc R U . . .
H41C H 0.921974 0.505712 0.632268 0.103 Uiso 1 1 calc R U . . .
C42 C 0.5258(3) 0.51137(8) 0.7285(3) 0.0371(7) Uani 1 1 d . . . . .
C43 C 0.5389(4) 0.47664(9) 0.6723(4) 0.0495(9) Uani 1 1 d . . . . .
H43A H 0.486025 0.477209 0.585966 0.074 Uiso 1 1 calc R U . . .
H43B H 0.504734 0.458211 0.709941 0.074 Uiso 1 1 calc R U . . .
H43C H 0.634185 0.472298 0.684909 0.074 Uiso 1 1 calc R U . . .
C44 C 0.6096(5) 0.51071(11) 0.8634(3) 0.0567(10) Uani 1 1 d . . . . .
H44A H 0.704703 0.506253 0.875457 0.085 Uiso 1 1 calc R U . . .
H44B H 0.575747 0.492427 0.901875 0.085 Uiso 1 1 calc R U . . .
H44C H 0.601870 0.533023 0.898970 0.085 Uiso 1 1 calc R U . . .
C45 C 0.3765(4) 0.51658(10) 0.7113(4) 0.0547(10) Uani 1 1 d . . . . .
H45A H 0.365510 0.538683 0.746573 0.082 Uiso 1 1 calc R U . . .
H45B H 0.346630 0.497803 0.750844 0.082 Uiso 1 1 calc R U . . .
H45C H 0.321793 0.516588 0.625332 0.082 Uiso 1 1 calc R U . . .
Cl46 Cl 0.50469(11) 0.70120(2) 0.32802(8) 0.0521(2) Uani 1 1 d . . . . .
Cl47 Cl 0.85030(11) 0.67891(3) 0.41565(11) 0.0707(3) Uani 1 1 d . . . . .
O28 O 0.5613(2) 0.62834(6) 0.2952(2) 0.0348(5) Uani 1 1 d . . . . .
O37 O 0.7416(2) 0.61947(6) 0.5256(2) 0.0345(5) Uani 1 1 d . . . . .
P8 P 0.46860(8) 0.63063(2) 0.47598(7) 0.03081(18) Uani 1 1 d . . . . .
P21 P 0.63930(10) 0.68964(2) 0.61496(8) 0.0425(2) Uani 1 1 d D U . . .
C24 C 0.682(2) 0.7366(2) 0.633(2) 0.061(3) Uani 0.50(4) 1 d D U P B 1
H24 H 0.712491 0.742927 0.720335 0.073 Uiso 0.50(4) 1 calc R U P B 1
C25 C 0.794(2) 0.7454(5) 0.585(2) 0.083(4) Uani 0.50(4) 1 d D U P B 1
H25A H 0.876139 0.732728 0.630530 0.124 Uiso 0.50(4) 1 calc R U P B 1
H25B H 0.811873 0.770250 0.592856 0.124 Uiso 0.50(4) 1 calc R U P B 1
H25C H 0.764325 0.738870 0.499986 0.124 Uiso 0.50(4) 1 calc R U P B 1
Ti1 Ti 0.65409(6) 0.65683(2) 0.42430(5) 0.03446(16) Uani 1 1 d . . . . .
C26 C 0.566(3) 0.7592(6) 0.563(2) 0.070(4) Uani 0.50(4) 1 d . U P B 1
H26A H 0.561570 0.760873 0.479859 0.106 Uiso 0.50(4) 1 calc R U P B 1
H26B H 0.577885 0.782275 0.598902 0.106 Uiso 0.50(4) 1 calc R U P B 1
H26C H 0.480969 0.749222 0.564114 0.106 Uiso 0.50(4) 1 calc R U P B 1
C24A C 0.644(2) 0.73780(18) 0.627(2) 0.058(3) Uani 0.50(4) 1 d D U P B 2
H24A H 0.649302 0.742800 0.710499 0.069 Uiso 0.50(4) 1 calc R U P B 2
C25A C 0.777(2) 0.7514(4) 0.620(2) 0.084(5) Uani 0.50(4) 1 d D U P B 2
H25D H 0.853009 0.743089 0.689873 0.126 Uiso 0.50(4) 1 calc R U P B 2
H25E H 0.776156 0.776710 0.620597 0.126 Uiso 0.50(4) 1 calc R U P B 2
H25F H 0.787293 0.743198 0.546399 0.126 Uiso 0.50(4) 1 calc R U P B 2
C26A C 0.514(3) 0.7563(5) 0.545(2) 0.064(4) Uani 0.50(4) 1 d . U P B 2
H26D H 0.499324 0.751500 0.460696 0.096 Uiso 0.50(4) 1 calc R U P B 2
H26E H 0.523122 0.781191 0.559323 0.096 Uiso 0.50(4) 1 calc R U P B 2
H26F H 0.435951 0.747800 0.563277 0.096 Uiso 0.50(4) 1 calc R U P B 2
C29A C 0.0060(8) 0.5897(4) 0.1350(11) 0.048(3) Uani 0.271(7) 1 d D U P A 2
C30A C -0.0651(13) 0.6190(4) 0.1733(15) 0.068(4) Uani 0.271(7) 1 d D U P A 2
H30D H -0.060312 0.640020 0.129332 0.102 Uiso 0.271(7) 1 calc R U P A 2
H30E H -0.020634 0.623059 0.259707 0.102 Uiso 0.271(7) 1 calc R U P A 2
H30F H -0.160038 0.612855 0.155635 0.102 Uiso 0.271(7) 1 calc R U P A 2
C31A C -0.0557(15) 0.5863(6) -0.0014(11) 0.060(4) Uani 0.271(7) 1 d D U P A 2
H31D H -0.153719 0.583026 -0.026084 0.089 Uiso 0.271(7) 1 calc R U P A 2
H31E H -0.015724 0.566439 -0.027046 0.089 Uiso 0.271(7) 1 calc R U P A 2
H31F H -0.037322 0.607330 -0.038567 0.089 Uiso 0.271(7) 1 calc R U P A 2
C32A C -0.0112(17) 0.5562(4) 0.1939(16) 0.068(4) Uani 0.271(7) 1 d D U P A 2
H32D H 0.015156 0.559730 0.280624 0.102 Uiso 0.271(7) 1 calc R U P A 2
H32E H 0.046136 0.538329 0.178765 0.102 Uiso 0.271(7) 1 calc R U P A 2
H32F H -0.106106 0.548911 0.160356 0.102 Uiso 0.271(7) 1 calc R U P A 2
O38 O 0.1150(11) 0.7432(3) 0.2413(12) 0.126(3) Uani 0.5 1 d D U P C -1
C46 C 0.118(3) 0.7174(4) 0.3272(14) 0.138(4) Uani 0.5 1 d D U P C -1
H46A H 0.058668 0.723617 0.371762 0.165 Uiso 0.5 1 calc R U P C -1
H46B H 0.211437 0.713799 0.385019 0.165 Uiso 0.5 1 calc R U P C -1
C49 C 0.124(3) 0.7292(4) 0.1299(16) 0.140(4) Uani 0.5 1 d D U P C -1
H49A H 0.209713 0.736072 0.121162 0.167 Uiso 0.5 1 calc R U P C -1
H49B H 0.047302 0.737473 0.059133 0.167 Uiso 0.5 1 calc R U P C -1
C48 C 0.1170(19) 0.6896(4) 0.1431(16) 0.138(4) Uani 0.5 1 d D U P C -1
H48A H 0.054016 0.679091 0.068361 0.166 Uiso 0.5 1 calc R U P C -1
H48B H 0.207595 0.679076 0.162701 0.166 Uiso 0.5 1 calc R U P C -1
C47 C 0.0648(17) 0.6848(4) 0.2475(15) 0.130(4) Uani 0.5 1 d D U P C -1
H47A H 0.101533 0.663477 0.292966 0.156 Uiso 0.5 1 calc R U P C -1
H47B H -0.035245 0.683882 0.217408 0.156 Uiso 0.5 1 calc R U P C -1
C50 C 0.1634(19) 0.7237(5) -0.0078(16) 0.165(6) Uani 0.5 1 d D U P D -2
H50A H 0.103864 0.714860 -0.085743 0.247 Uiso 0.5 1 d R U P D -2
H50B H 0.135634 0.747220 0.003387 0.247 Uiso 0.5 1 d R U P D -2
H50C H 0.256975 0.724030 -0.004973 0.247 Uiso 0.5 1 d R U P D -2
C51 C 0.153(2) 0.7001(4) 0.0934(17) 0.155(4) Uani 0.5 1 d D U P D -2
H51A H 0.072530 0.685116 0.063262 0.186 Uiso 0.5 1 calc R U P D -2
H51B H 0.234978 0.685413 0.126308 0.186 Uiso 0.5 1 calc R U P D -2
C52 C 0.143(3) 0.7250(4) 0.1883(15) 0.143(3) Uani 0.5 1 d D U P D -2
H52A H 0.222846 0.740332 0.212441 0.172 Uiso 0.5 1 calc R U P D -2
H52B H 0.061871 0.739603 0.151127 0.172 Uiso 0.5 1 calc R U P D -2
C53 C 0.134(3) 0.7087(4) 0.3005(17) 0.138(3) Uani 0.5 1 d D U P D -2
H53A H 0.201390 0.690042 0.328581 0.166 Uiso 0.5 1 calc R U P D -2
H53B H 0.042663 0.698428 0.281667 0.166 Uiso 0.5 1 calc R U P D -2
C54 C 0.1586(19) 0.7357(5) 0.4003(16) 0.155(4) Uani 0.5 1 d D U P D -2
H54A H 0.236378 0.727967 0.470877 0.186 Uiso 0.5 1 calc R U P D -2
H54B H 0.185071 0.757623 0.372177 0.186 Uiso 0.5 1 calc R U P D -2
C55 C 0.041(3) 0.7431(8) 0.441(3) 0.276(12) Uani 0.5 1 d D U P D -2
H55A H -0.044157 0.737380 0.376072 0.414 Uiso 0.5 1 calc R U P D -2
H55B H 0.041212 0.767564 0.461342 0.414 Uiso 0.5 1 calc R U P D -2
H55C H 0.050159 0.729025 0.511682 0.414 Uiso 0.5 1 calc R U P D -2

loop_
_atom_site_aniso_label
_atom_site_aniso_U_11
_atom_site_aniso_U_22
_atom_site_aniso_U_33
_atom_site_aniso_U_23
_atom_site_aniso_U_13
_atom_site_aniso_U_12
C2 0.0306(15) 0.0290(14) 0.0301(14) -0.0033(11) 0.0104(12) 0.0016(11)
C3 0.0326(15) 0.0293(14) 0.0298(14) -0.0027(11) 0.0111(12) -0.0019(12)
C4 0.0309(15) 0.0328(15) 0.0325(15) -0.0025(12) 0.0104(12) 0.0010(12)
C5 0.0351(16) 0.0307(15) 0.0343(15) -0.0001(12) 0.0100(13) 0.0048(12)
C6 0.0371(16) 0.0267(14) 0.0313(14) -0.0021(11) 0.0131(12) -0.0006(12)
C7 0.0330(15) 0.0314(15) 0.0338(15) -0.0029(12) 0.0135(12) -0.0001(12)
C9 0.0334(16) 0.0371(16) 0.0330(15) 0.0054(12) 0.0137(13) 0.0036(12)
C10 0.0310(16) 0.059(2) 0.0367(17) 0.0110(15) 0.0155(13) 0.0020(14)
C11 0.0285(16) 0.065(2) 0.0373(17) 0.0101(16) 0.0080(13) -0.0057(15)
C29 0.027(2) 0.068(3) 0.042(2) 0.010(3) 0.0080(19) -0.005(2)
C30 0.032(3) 0.079(4) 0.060(3) 0.010(3) 0.016(2) -0.009(3)
C31 0.036(3) 0.096(5) 0.061(4) 0.027(4) 0.007(3) 0.005(3)
C32 0.044(3) 0.073(4) 0.065(4) -0.006(3) 0.015(3) -0.022(3)
C12 0.0371(17) 0.052(2) 0.0323(16) 0.0032(14) 0.0093(13) -0.0064(15)
C13 0.0348(16) 0.0343(15) 0.0341(16) 0.0006(12) 0.0136(13) -0.0018(12)
C14 0.0296(15) 0.0316(15) 0.0356(15) 0.0019(12) 0.0123(12) -0.0002(12)
C15 0.0484(19) 0.0364(17) 0.0376(17) 0.0070(13) 0.0213(15) 0.0126(14)
C16 0.047(2) 0.053(2) 0.058(2) 0.0050(18) 0.0289(18) 0.0115(17)
C17 0.074(3) 0.068(3) 0.077(3) 0.006(2) 0.050(3) 0.020(2)
C18 0.099(4) 0.065(3) 0.074(3) -0.001(2) 0.054(3) 0.029(3)
C19 0.086(3) 0.049(2) 0.056(2) -0.0063(18) 0.034(2) 0.016(2)
C20 0.059(2) 0.0372(17) 0.0390(18) 0.0044(14) 0.0201(16) 0.0146(15)
C22 0.059(2) 0.047(2) 0.0379(18) 0.0010(15) 0.0118(16) -0.0015(17)
C23 0.089(4) 0.091(4) 0.042(2) 0.007(2) 0.020(2) 0.014(3)
C27 0.056(2) 0.079(3) 0.050(2) -0.006(2) 0.0118(19) -0.005(2)
C33 0.0432(18) 0.0465(19) 0.0370(17) -0.0063(14) 0.0192(14) -0.0125(15)
C34 0.079(3) 0.058(2) 0.047(2) 0.0009(18) 0.030(2) -0.023(2)
C35 0.048(2) 0.071(3) 0.060(2) -0.014(2) 0.0325(19) -0.0027(19)
C36 0.062(2) 0.083(3) 0.040(2) -0.016(2) 0.0240(19) -0.026(2)
C38 0.0322(16) 0.0454(18) 0.0460(19) 0.0030(15) 0.0178(14) 0.0034(14)
C39 0.0306(18) 0.070(3) 0.069(3) -0.010(2) 0.0060(18) -0.0036(18)
C40 0.054(2) 0.077(3) 0.054(2) -0.007(2) 0.031(2) 0.008(2)
C41 0.051(2) 0.067(3) 0.101(4) 0.031(3) 0.042(3) 0.026(2)
C42 0.0459(18) 0.0292(15) 0.0366(16) 0.0016(12) 0.0152(14) -0.0025(13)
C43 0.070(3) 0.0294(16) 0.052(2) -0.0027(15) 0.0258(19) -0.0046(16)
C44 0.080(3) 0.052(2) 0.040(2) 0.0010(16) 0.024(2) -0.017(2)
C45 0.053(2) 0.044(2) 0.076(3) 0.0088(19) 0.034(2) -0.0045(17)
Cl46 0.0705(6) 0.0394(4) 0.0424(5) 0.0087(3) 0.0152(4) 0.0074(4)
Cl47 0.0525(6) 0.0884(8) 0.0703(7) 0.0106(6) 0.0210(5) -0.0311(5)
O28 0.0313(11) 0.0388(11) 0.0366(11) -0.0034(9) 0.0152(9) -0.0044(9)
O37 0.0323(11) 0.0340(11) 0.0373(11) 0.0009(9) 0.0124(9) -0.0050(9)
P8 0.0318(4) 0.0301(4) 0.0316(4) 0.0029(3) 0.0127(3) 0.0033(3)
P21 0.0597(6) 0.0300(4) 0.0354(4) 0.0004(3) 0.0144(4) -0.0036(4)
C24 0.092(6) 0.031(4) 0.054(4) -0.002(3) 0.019(5) -0.005(4)
C25 0.128(8) 0.040(6) 0.088(9) -0.005(6) 0.048(7) -0.033(6)
Ti1 0.0383(3) 0.0326(3) 0.0319(3) 0.0008(2) 0.0119(2) -0.0063(2)
C26 0.105(11) 0.038(5) 0.058(7) -0.001(4) 0.017(8) 0.001(7)
C24A 0.088(6) 0.031(4) 0.053(4) -0.003(3) 0.024(5) -0.008(4)
C25A 0.124(8) 0.043(6) 0.089(9) -0.007(6) 0.041(7) -0.027(6)
C26A 0.094(10) 0.026(5) 0.067(8) 0.000(5) 0.023(8) 0.013(6)
C29A 0.028(4) 0.072(6) 0.043(5) 0.007(5) 0.011(4) -0.008(5)
C30A 0.027(6) 0.091(9) 0.075(8) -0.009(7) 0.007(6) -0.004(6)
C31A 0.032(6) 0.085(9) 0.055(7) 0.000(7) 0.008(6) -0.012(7)
C32A 0.050(7) 0.079(8) 0.065(8) 0.007(7) 0.008(6) -0.021(7)
O38 0.102(5) 0.103(5) 0.188(8) 0.009(5) 0.069(5) -0.018(4)
C46 0.109(6) 0.107(6) 0.195(8) 0.018(6) 0.052(6) -0.013(5)
C49 0.106(5) 0.121(6) 0.194(9) 0.003(6) 0.058(6) -0.013(5)
C48 0.106(5) 0.113(6) 0.192(8) 0.010(6) 0.048(6) -0.011(5)
C47 0.107(6) 0.095(6) 0.189(9) 0.012(6) 0.053(6) -0.004(5)
C50 0.102(9) 0.157(12) 0.219(14) -0.035(11) 0.038(10) -0.028(9)
C51 0.112(6) 0.130(7) 0.205(9) -0.001(7) 0.035(7) -0.014(6)
C52 0.107(5) 0.118(6) 0.200(8) 0.010(6) 0.049(6) -0.009(5)
C53 0.106(5) 0.113(6) 0.195(8) 0.019(5) 0.053(6) -0.013(5)
C54 0.119(6) 0.129(7) 0.209(9) 0.019(7) 0.050(7) -0.010(6)
C55 0.228(18) 0.235(18) 0.30(2) 0.033(18) 0.021(18) 0.016(18)

loop_
_atom_type_symbol
_atom_type_description
_atom_type_scat_dispersion_real
_atom_type_scat_dispersion_imag
_atom_type_scat_source
C C 0.0181 0.0091 'International Tables Vol C Tables 4.2.6.8 and 6.1.1.4'
H H 0.0000 0.0000 'International Tables Vol C Tables 4.2.6.8 and 6.1.1.4'
Cl Cl 0.3639 0.7018 'International Tables Vol C Tables 4.2.6.8 and 6.1.1.4'
O O 0.0492 0.0322 'International Tables Vol C Tables 4.2.6.8 and 6.1.1.4'
P P 0.2955 0.4335 'International Tables Vol C Tables 4.2.6.8 and 6.1.1.4'
Ti Ti 0.2191 1.8069 'International Tables Vol C Tables 4.2.6.8 and 6.1.1.4'

loop_
_geom_angle_atom_site_label_1
_geom_angle_atom_site_label_2
_geom_angle_atom_site_label_3
_geom_angle
_geom_angle_site_symmetry_1
_geom_angle_site_symmetry_3
_geom_angle_publ_flag
C3 C2 P8 111.6(2) . . ?
C7 C2 C3 122.0(3) . . ?
C7 C2 P8 126.4(2) . . ?
C2 C3 C4 119.5(3) . . ?
O37 C3 C2 119.0(3) . . ?
O37 C3 C4 121.5(3) . . ?
C3 C4 C38 121.4(3) . . ?
C5 C4 C3 116.1(3) . . ?
C5 C4 C38 122.4(3) . . ?
C4 C5 H5 117.5 . . ?
C4 C5 C6 125.0(3) . . ?
C6 C5 H5 117.5 . . ?
C5 C6 C42 119.5(3) . . ?
C7 C6 C5 117.3(3) . . ?
C7 C6 C42 123.2(3) . . ?
C2 C7 H7 120.0 . . ?
C6 C7 C2 120.0(3) . . ?
C6 C7 H7 120.0 . . ?
C10 C9 C14 121.2(3) . . ?
C10 C9 P8 129.9(3) . . ?
C14 C9 P8 108.8(2) . . ?
C9 C10 H10 120.1 . . ?
C9 C10 C11 119.8(3) . . ?
C11 C10 H10 120.1 . . ?
C10 C11 C29 124.4(4) . . ?
C10 C11 C29A 113.5(5) . . ?
C12 C11 C10 117.7(3) . . ?
C12 C11 C29 117.7(4) . . ?
C12 C11 C29A 126.7(5) . . ?
C30 C29 C11 110.6(5) . . ?
C30 C29 C31 108.9(6) . . ?
C31 C29 C11 106.7(5) . . ?
C32 C29 C11 112.0(5) . . ?
C32 C29 C30 109.0(5) . . ?
C32 C29 C31 109.6(6) . . ?
C29 C30 H30A 109.5 . . ?
C29 C30 H30B 109.5 . . ?
C29 C30 H30C 109.5 . . ?
H30A C30 H30B 109.5 . . ?
H30A C30 H30C 109.5 . . ?
H30B C30 H30C 109.5 . . ?
C29 C31 H31A 109.5 . . ?
C29 C31 H31B 109.5 . . ?
C29 C31 H31C 109.5 . . ?
H31A C31 H31B 109.5 . . ?
H31A C31 H31C 109.5 . . ?
H31B C31 H31C 109.5 . . ?
C29 C32 H32A 109.5 . . ?
C29 C32 H32B 109.5 . . ?
C29 C32 H32C 109.5 . . ?
H32A C32 H32B 109.5 . . ?
H32A C32 H32C 109.5 . . ?
H32B C32 H32C 109.5 . . ?
C11 C12 H12 117.9 . . ?
C13 C12 C11 124.1(3) . . ?
C13 C12 H12 117.9 . . ?
C12 C13 C14 116.8(3) . . ?
C12 C13 C33 121.9(3) . . ?
C14 C13 C33 121.3(3) . . ?
C9 C14 C13 120.3(3) . . ?
O28 C14 C9 118.1(3) . . ?
O28 C14 C13 121.5(3) . . ?
C16 C15 C20 121.6(3) . . ?
C16 C15 P8 126.2(3) . . ?
C20 C15 P8 112.2(3) . . ?
C15 C16 H16 120.5 . . ?
C17 C16 C15 118.9(4) . . ?
C17 C16 H16 120.5 . . ?
C16 C17 H17 119.4 . . ?
C18 C17 C16 121.3(5) . . ?
C18 C17 H17 119.4 . . ?
C17 C18 H18 119.7 . . ?
C17 C18 C19 120.6(4) . . ?
C19 C18 H18 119.7 . . ?
C18 C19 H19 119.7 . . ?
C18 C19 C20 120.7(4) . . ?
C20 C19 H19 119.7 . . ?
C15 C20 C19 117.0(4) . . ?
C15 C20 P21 120.1(3) . . ?
C19 C20 P21 122.9(3) . . ?
C23 C22 H22 106.3 . . ?
C23 C22 C27 111.0(4) . . ?
C23 C22 P21 114.7(3) . . ?
C27 C22 H22 106.3 . . ?
C27 C22 P21 111.5(3) . . ?
P21 C22 H22 106.3 . . ?
C22 C23 H23A 109.5 . . ?
C22 C23 H23B 109.5 . . ?
C22 C23 H23C 109.5 . . ?
H23A C23 H23B 109.5 . . ?
H23A C23 H23C 109.5 . . ?
H23B C23 H23C 109.5 . . ?
C22 C27 H27A 109.5 . . ?
C22 C27 H27B 109.5 . . ?
C22 C27 H27C 109.5 . . ?
H27A C27 H27B 109.5 . . ?
H27A C27 H27C 109.5 . . ?
H27B C27 H27C 109.5 . . ?
C34 C33 C13 109.5(3) . . ?
C34 C33 C35 110.1(3) . . ?
C35 C33 C13 109.7(3) . . ?
C36 C33 C13 112.0(3) . . ?
C36 C33 C34 108.0(3) . . ?
C36 C33 C35 107.6(3) . . ?
C33 C34 H34A 109.5 . . ?
C33 C34 H34B 109.5 . . ?
C33 C34 H34C 109.5 . . ?
H34A C34 H34B 109.5 . . ?
H34A C34 H34C 109.5 . . ?
H34B C34 H34C 109.5 . . ?
C33 C35 H35A 109.5 . . ?
C33 C35 H35B 109.5 . . ?
C33 C35 H35C 109.5 . . ?
H35A C35 H35B 109.5 . . ?
H35A C35 H35C 109.5 . . ?
H35B C35 H35C 109.5 . . ?
C33 C36 H36A 109.5 . . ?
C33 C36 H36B 109.5 . . ?
C33 C36 H36C 109.5 . . ?
H36A C36 H36B 109.5 . . ?
H36A C36 H36C 109.5 . . ?
H36B C36 H36C 109.5 . . ?
C4 C38 C39 111.1(3) . . ?
C4 C38 C40 109.4(3) . . ?
C4 C38 C41 112.2(3) . . ?
C39 C38 C40 109.0(3) . . ?
C41 C38 C39 107.6(3) . . ?
C41 C38 C40 107.4(3) . . ?
C38 C39 H39A 109.5 . . ?
C38 C39 H39B 109.5 . . ?
C38 C39 H39C 109.5 . . ?
H39A C39 H39B 109.5 . . ?
H39A C39 H39C 109.5 . . ?
H39B C39 H39C 109.5 . . ?
C38 C40 H40A 109.5 . . ?
C38 C40 H40B 109.5 . . ?
C38 C40 H40C 109.5 . . ?
H40A C40 H40B 109.5 . . ?
H40A C40 H40C 109.5 . . ?
H40B C40 H40C 109.5 . . ?
C38 C41 H41A 109.5 . . ?
C38 C41 H41B 109.5 . . ?
C38 C41 H41C 109.5 . . ?
H41A C41 H41B 109.5 . . ?
H41A C41 H41C 109.5 . . ?
H41B C41 H41C 109.5 . . ?
C43 C42 C6 109.7(3) . . ?
C43 C42 C44 109.6(3) . . ?
C43 C42 C45 107.9(3) . . ?
C44 C42 C6 108.9(3) . . ?
C45 C42 C6 111.8(3) . . ?
C45 C42 C44 108.8(3) . . ?
C42 C43 H43A 109.5 . . ?
C42 C43 H43B 109.5 . . ?
C42 C43 H43C 109.5 . . ?
H43A C43 H43B 109.5 . . ?
H43A C43 H43C 109.5 . . ?
H43B C43 H43C 109.5 . . ?
C42 C44 H44A 109.5 . . ?
C42 C44 H44B 109.5 . . ?
C42 C44 H44C 109.5 . . ?
H44A C44 H44B 109.5 . . ?
H44A C44 H44C 109.5 . . ?
H44B C44 H44C 109.5 . . ?
C42 C45 H45A 109.5 . . ?
C42 C45 H45B 109.5 . . ?
C42 C45 H45C 109.5 . . ?
H45A C45 H45B 109.5 . . ?
H45A C45 H45C 109.5 . . ?
H45B C45 H45C 109.5 . . ?
C14 O28 Ti1 131.7(2) . . ?
C3 O37 Ti1 131.22(19) . . ?
C2 P8 C9 108.80(14) . . ?
C2 P8 C15 109.17(14) . . ?
C2 P8 Ti1 99.81(10) . . ?
C9 P8 C15 117.21(16) . . ?
C9 P8 Ti1 100.21(11) . . ?
C15 P8 Ti1 119.90(12) . . ?
C20 P21 C22 103.27(17) . . ?
C20 P21 C24 110.2(8) . . ?
C20 P21 Ti1 110.27(12) . . ?
C20 P21 C24A 98.9(7) . . ?
C22 P21 Ti1 110.36(13) . . ?
C24 P21 C22 102.7(7) . . ?
C24 P21 Ti1 118.7(7) . . ?
C24A P21 C22 109.7(7) . . ?
C24A P21 Ti1 122.2(7) . . ?
P21 C24 H24 109.5 . . ?
C25 C24 P21 111.0(8) . . ?
C25 C24 H24 109.5 . . ?
C26 C24 P21 112.8(11) . . ?
C26 C24 H24 109.5 . . ?
C26 C24 C25 104.5(18) . . ?
C24 C25 H25A 109.5 . . ?
C24 C25 H25B 109.5 . . ?
C24 C25 H25C 109.5 . . ?
H25A C25 H25B 109.5 . . ?
H25A C25 H25C 109.5 . . ?
H25B C25 H25C 109.5 . . ?
Cl46 Ti1 P8 88.11(4) . . ?
Cl46 Ti1 P21 80.30(3) . . ?
Cl47 Ti1 Cl46 99.67(5) . . ?
Cl47 Ti1 P8 168.62(4) . . ?
Cl47 Ti1 P21 101.17(4) . . ?
O28 Ti1 Cl46 88.10(8) . . ?
O28 Ti1 Cl47 113.76(8) . . ?
O28 Ti1 O37 93.82(10) . . ?
O28 Ti1 P8 74.53(7) . . ?
O28 Ti1 P21 144.60(7) . . ?
O37 Ti1 Cl46 164.05(8) . . ?
O37 Ti1 Cl47 94.06(7) . . ?
O37 Ti1 P8 77.19(7) . . ?
O37 Ti1 P21 89.13(7) . . ?
P8 Ti1 P21 71.78(3) . . ?
C24 C26 H26A 109.5 . . ?
C24 C26 H26B 109.5 . . ?
C24 C26 H26C 109.5 . . ?
H26A C26 H26B 109.5 . . ?
H26A C26 H26C 109.5 . . ?
H26B C26 H26C 109.5 . . ?
P21 C24A H24A 105.0 . . ?
C25A C24A P21 109.8(8) . . ?
C25A C24A H24A 105.0 . . ?
C25A C24A C26A 115.9(17) . . ?
C26A C24A P21 114.9(10) . . ?
C26A C24A H24A 105.0 . . ?
C24A C25A H25D 109.5 . . ?
C24A C25A H25E 109.5 . . ?
C24A C25A H25F 109.5 . . ?
H25D C25A H25E 109.5 . . ?
H25D C25A H25F 109.5 . . ?
H25E C25A H25F 109.5 . . ?
C24A C26A H26D 109.5 . . ?
C24A C26A H26E 109.5 . . ?
C24A C26A H26F 109.5 . . ?
H26D C26A H26E 109.5 . . ?
H26D C26A H26F 109.5 . . ?
H26E C26A H26F 109.5 . . ?
C30A C29A C11 115.6(9) . . ?
C30A C29A C31A 108.4(11) . . ?
C31A C29A C11 108.4(9) . . ?
C32A C29A C11 104.1(10) . . ?
C32A C29A C30A 110.2(10) . . ?
C32A C29A C31A 110.1(12) . . ?
C29A C30A H30D 109.5 . . ?
C29A C30A H30E 109.5 . . ?
C29A C30A H30F 109.5 . . ?
H30D C30A H30E 109.5 . . ?
H30D C30A H30F 109.5 . . ?
H30E C30A H30F 109.5 . . ?
C29A C31A H31D 109.5 . . ?
C29A C31A H31E 109.5 . . ?
C29A C31A H31F 109.5 . . ?
H31D C31A H31E 109.5 . . ?
H31D C31A H31F 109.5 . . ?
H31E C31A H31F 109.5 . . ?
C29A C32A H32D 109.5 . . ?
C29A C32A H32E 109.5 . . ?
C29A C32A H32F 109.5 . . ?
H32D C32A H32E 109.5 . . ?
H32D C32A H32F 109.5 . . ?
H32E C32A H32F 109.5 . . ?
C46 O38 C49 113.5(12) . . ?
O38 C46 H46A 111.2 . . ?
O38 C46 H46B 111.2 . . ?
O38 C46 C47 102.7(11) . . ?
H46A C46 H46B 109.1 . . ?
C47 C46 H46A 111.2 . . ?
C47 C46 H46B 111.2 . . ?
O38 C49 H49A 110.8 . . ?
O38 C49 H49B 110.8 . . ?
O38 C49 C48 104.8(11) . . ?
H49A C49 H49B 108.9 . . ?
C48 C49 H49A 110.8 . . ?
C48 C49 H49B 110.8 . . ?
C49 C48 H48A 110.9 . . ?
C49 C48 H48B 110.9 . . ?
H48A C48 H48B 109.0 . . ?
C47 C48 C49 104.1(9) . . ?
C47 C48 H48A 110.9 . . ?
C47 C48 H48B 110.9 . . ?
C46 C47 H47A 111.0 . . ?
C46 C47 H47B 111.0 . . ?
C48 C47 C46 103.8(9) . . ?
C48 C47 H47A 111.0 . . ?
C48 C47 H47B 111.0 . . ?
H47A C47 H47B 109.0 . . ?
H50A C50 H50B 109.5 . . ?
H50A C50 H50C 109.5 . . ?
H50B C50 H50C 109.5 . . ?
C51 C50 H50A 109.4 . . ?
C51 C50 H50B 109.6 . . ?
C51 C50 H50C 109.3 . . ?
C50 C51 H51A 110.9 . . ?
C50 C51 H51B 110.9 . . ?
H51A C51 H51B 108.9 . . ?
C52 C51 C50 104.4(11) . . ?
C52 C51 H51A 110.9 . . ?
C52 C51 H51B 110.9 . . ?
C51 C52 H52A 108.3 . . ?
C51 C52 H52B 108.3 . . ?
H52A C52 H52B 107.4 . . ?
C53 C52 C51 116.1(12) . . ?
C53 C52 H52A 108.3 . . ?
C53 C52 H52B 108.3 . . ?
C52 C53 H53A 109.5 . . ?
C52 C53 H53B 109.5 . . ?
C52 C53 C54 110.8(11) . . ?
H53A C53 H53B 108.1 . . ?
C54 C53 H53A 109.5 . . ?
C54 C53 H53B 109.5 . . ?
C53 C54 H54A 108.2 . . ?
C53 C54 H54B 108.2 . . ?
H54A C54 H54B 107.4 . . ?
C55 C54 C53 116.3(14) . . ?
C55 C54 H54A 108.2 . . ?
C55 C54 H54B 108.2 . . ?
C54 C55 H55A 109.5 . . ?
C54 C55 H55B 109.5 . . ?
C54 C55 H55C 109.5 . . ?
H55A C55 H55B 109.5 . . ?
H55A C55 H55C 109.5 . . ?
H55B C55 H55C 109.5 . . ?

loop_
_geom_bond_atom_site_label_1
_geom_bond_atom_site_label_2
_geom_bond_distance
_geom_bond_site_symmetry_2
_geom_bond_publ_flag
C2 C3 1.398(4) . ?
C2 C7 1.394(4) . ?
C2 P8 1.804(3) . ?
C3 C4 1.419(4) . ?
C3 O37 1.351(4) . ?
C4 C5 1.394(4) . ?
C4 C38 1.526(4) . ?
C5 H5 0.9500 . ?
C5 C6 1.402(4) . ?
C6 C7 1.384(4) . ?
C6 C42 1.540(4) . ?
C7 H7 0.9500 . ?
C9 C10 1.385(5) . ?
C9 C14 1.399(4) . ?
C9 P8 1.808(3) . ?
C10 H10 0.9500 . ?
C10 C11 1.399(5) . ?
C11 C29 1.565(6) . ?
C11 C12 1.392(5) . ?
C11 C29A 1.563(9) . ?
C29 C30 1.524(9) . ?
C29 C31 1.532(7) . ?
C29 C32 1.518(10) . ?
C30 H30A 0.9800 . ?
C30 H30B 0.9800 . ?
C30 H30C 0.9800 . ?
C31 H31A 0.9800 . ?
C31 H31B 0.9800 . ?
C31 H31C 0.9800 . ?
C32 H32A 0.9800 . ?
C32 H32B 0.9800 . ?
C32 H32C 0.9800 . ?
C12 H12 0.9500 . ?
C12 C13 1.392(5) . ?
C13 C14 1.400(4) . ?
C13 C33 1.537(5) . ?
C14 O28 1.360(4) . ?
C15 C16 1.389(5) . ?
C15 C20 1.409(5) . ?
C15 P8 1.809(3) . ?
C16 H16 0.9500 . ?
C16 C17 1.375(6) . ?
C17 H17 0.9500 . ?
C17 C18 1.363(8) . ?
C18 H18 0.9500 . ?
C18 C19 1.377(7) . ?
C19 H19 0.9500 . ?
C19 C20 1.412(5) . ?
C20 P21 1.838(4) . ?
C22 H22 1.0000 . ?
C22 C23 1.517(6) . ?
C22 C27 1.525(6) . ?
C22 P21 1.871(4) . ?
C23 H23A 0.9800 . ?
C23 H23B 0.9800 . ?
C23 H23C 0.9800 . ?
C27 H27A 0.9800 . ?
C27 H27B 0.9800 . ?
C27 H27C 0.9800 . ?
C33 C34 1.530(5) . ?
C33 C35 1.534(6) . ?
C33 C36 1.528(5) . ?
C34 H34A 0.9800 . ?
C34 H34B 0.9800 . ?
C34 H34C 0.9800 . ?
C35 H35A 0.9800 . ?
C35 H35B 0.9800 . ?
C35 H35C 0.9800 . ?
C36 H36A 0.9800 . ?
C36 H36B 0.9800 . ?
C36 H36C 0.9800 . ?
C38 C39 1.531(5) . ?
C38 C40 1.534(5) . ?
C38 C41 1.530(5) . ?
C39 H39A 0.9800 . ?
C39 H39B 0.9800 . ?
C39 H39C 0.9800 . ?
C40 H40A 0.9800 . ?
C40 H40B 0.9800 . ?
C40 H40C 0.9800 . ?
C41 H41A 0.9800 . ?
C41 H41B 0.9800 . ?
C41 H41C 0.9800 . ?
C42 C43 1.532(5) . ?
C42 C44 1.534(5) . ?
C42 C45 1.533(5) . ?
C43 H43A 0.9800 . ?
C43 H43B 0.9800 . ?
C43 H43C 0.9800 . ?
C44 H44A 0.9800 . ?
C44 H44B 0.9800 . ?
C44 H44C 0.9800 . ?
C45 H45A 0.9800 . ?
C45 H45B 0.9800 . ?
C45 H45C 0.9800 . ?
Cl46 Ti1 2.3400(11) . ?
Cl47 Ti1 2.2834(11) . ?
O28 Ti1 1.863(2) . ?
O37 Ti1 1.901(2) . ?
P8 Ti1 2.4781(9) . ?
P21 C24 1.871(7) . ?
P21 Ti1 2.6605(11) . ?
P21 C24A 1.871(7) . ?
C24 H24 1.0000 . ?
C24 C25 1.530(13) . ?
C24 C26 1.50(2) . ?
C25 H25A 0.9800 . ?
C25 H25B 0.9800 . ?
C25 H25C 0.9800 . ?
C26 H26A 0.9800 . ?
C26 H26B 0.9800 . ?
C26 H26C 0.9800 . ?
C24A H24A 1.0000 . ?
C24A C25A 1.535(12) . ?
C24A C26A 1.55(2) . ?
C25A H25D 0.9800 . ?
C25A H25E 0.9800 . ?
C25A H25F 0.9800 . ?
C26A H26D 0.9800 . ?
C26A H26E 0.9800 . ?
C26A H26F 0.9800 . ?
C29A C30A 1.521(12) . ?
C29A C31A 1.527(10) . ?
C29A C32A 1.519(13) . ?
C30A H30D 0.9800 . ?
C30A H30E 0.9800 . ?
C30A H30F 0.9800 . ?
C31A H31D 0.9800 . ?
C31A H31E 0.9800 . ?
C31A H31F 0.9800 . ?
C32A H32D 0.9800 . ?
C32A H32E 0.9800 . ?
C32A H32F 0.9800 . ?
O38 C46 1.424(9) . ?
O38 C49 1.469(9) . ?
C46 H46A 0.9900 . ?
C46 H46B 0.9900 . ?
C46 C47 1.560(9) . ?
C49 H49A 0.9900 . ?
C49 H49B 0.9900 . ?
C49 C48 1.547(9) . ?
C48 H48A 0.9900 . ?
C48 H48B 0.9900 . ?
C48 C47 1.545(9) . ?
C47 H47A 0.9900 . ?
C47 H47B 0.9900 . ?
C50 H50A 0.9801 . ?
C50 H50B 0.9800 . ?
C50 H50C 0.9800 . ?
C50 C51 1.549(10) . ?
C51 H51A 0.9900 . ?
C51 H51B 0.9900 . ?
C51 C52 1.522(10) . ?
C52 H52A 0.9900 . ?
C52 H52B 0.9900 . ?
C52 C53 1.515(9) . ?
C53 H53A 0.9900 . ?
C53 H53B 0.9900 . ?
C53 C54 1.536(9) . ?
C54 H54A 0.9900 . ?
C54 H54B 0.9900 . ?
C54 C55 1.516(10) . ?
C55 H55A 0.9800 . ?
C55 H55B 0.9800 . ?
C55 H55C 0.9800 . ?

loop_
_geom_torsion_atom_site_label_1
_geom_torsion_atom_site_label_2
_geom_torsion_atom_site_label_3
_geom_torsion_atom_site_label_4
_geom_torsion
_geom_torsion_site_symmetry_1
_geom_torsion_site_symmetry_2
_geom_torsion_site_symmetry_3
_geom_torsion_site_symmetry_4
_geom_torsion_publ_flag
C2 C3 C4 C5 -4.6(4) . . . . ?
C2 C3 C4 C38 172.7(3) . . . . ?
C2 C3 O37 Ti1 -14.4(4) . . . . ?
C3 C2 C7 C6 -1.6(5) . . . . ?
C3 C2 P8 C9 104.0(2) . . . . ?
C3 C2 P8 C15 -127.0(2) . . . . ?
C3 C2 P8 Ti1 -0.4(2) . . . . ?
C3 C4 C5 C6 1.7(5) . . . . ?
C3 C4 C38 C39 61.9(4) . . . . ?
C3 C4 C38 C40 -58.5(4) . . . . ?
C3 C4 C38 C41 -177.6(3) . . . . ?
C4 C3 O37 Ti1 165.6(2) . . . . ?
C4 C5 C6 C7 1.3(5) . . . . ?
C4 C5 C6 C42 -179.5(3) . . . . ?
C5 C4 C38 C39 -120.9(4) . . . . ?
C5 C4 C38 C40 118.7(4) . . . . ?
C5 C4 C38 C41 -0.4(5) . . . . ?
C5 C6 C7 C2 -1.4(4) . . . . ?
C5 C6 C42 C43 -56.8(4) . . . . ?
C5 C6 C42 C44 63.2(4) . . . . ?
C5 C6 C42 C45 -176.5(3) . . . . ?
C7 C2 C3 C4 4.8(4) . . . . ?
C7 C2 C3 O37 -175.3(3) . . . . ?
C7 C2 P8 C9 -73.4(3) . . . . ?
C7 C2 P8 C15 55.7(3) . . . . ?
C7 C2 P8 Ti1 -177.8(3) . . . . ?
C7 C6 C42 C43 122.3(3) . . . . ?
C7 C6 C42 C44 -117.7(4) . . . . ?
C7 C6 C42 C45 2.6(4) . . . . ?
C9 C10 C11 C29 174.8(4) . . . . ?
C9 C10 C11 C12 -0.7(6) . . . . ?
C9 C10 C11 C29A -165.5(7) . . . . ?
C9 C14 O28 Ti1 -26.5(4) . . . . ?
C10 C9 C14 C13 1.5(5) . . . . ?
C10 C9 C14 O28 -177.5(3) . . . . ?
C10 C9 P8 C2 87.6(3) . . . . ?
C10 C9 P8 C15 -36.8(4) . . . . ?
C10 C9 P8 Ti1 -168.2(3) . . . . ?
C10 C11 C29 C30 -0.7(8) . . . . ?
C10 C11 C29 C31 117.6(6) . . . . ?
C10 C11 C29 C32 -122.5(5) . . . . ?
C10 C11 C12 C13 1.0(6) . . . . ?
C10 C11 C29A C30A 45.6(12) . . . . ?
C10 C11 C29A C31A 167.5(10) . . . . ?
C10 C11 C29A C32A -75.3(10) . . . . ?
C11 C12 C13 C14 -0.2(5) . . . . ?
C11 C12 C13 C33 -179.3(3) . . . . ?
C29 C11 C12 C13 -174.7(4) . . . . ?
C12 C11 C29 C30 174.8(5) . . . . ?
C12 C11 C29 C31 -66.9(8) . . . . ?
C12 C11 C29 C32 53.0(6) . . . . ?
C12 C11 C29A C30A -117.5(10) . . . . ?
C12 C11 C29A C31A 4.3(15) . . . . ?
C12 C11 C29A C32A 121.5(10) . . . . ?
C12 C13 C14 C9 -1.1(5) . . . . ?
C12 C13 C14 O28 177.8(3) . . . . ?
C12 C13 C33 C34 119.6(4) . . . . ?
C12 C13 C33 C35 -119.5(4) . . . . ?
C12 C13 C33 C36 -0.1(5) . . . . ?
C13 C14 O28 Ti1 154.6(2) . . . . ?
C14 C9 C10 C11 -0.5(5) . . . . ?
C14 C9 P8 C2 -91.4(2) . . . . ?
C14 C9 P8 C15 144.2(2) . . . . ?
C14 C9 P8 Ti1 12.8(2) . . . . ?
C14 C13 C33 C34 -59.5(4) . . . . ?
C14 C13 C33 C35 61.4(4) . . . . ?
C14 C13 C33 C36 -179.2(3) . . . . ?
C14 O28 Ti1 Cl46 -61.2(3) . . . . ?
C14 O28 Ti1 Cl47 -161.0(2) . . . . ?
C14 O28 Ti1 O37 102.9(3) . . . . ?
C14 O28 Ti1 P8 27.3(2) . . . . ?
C14 O28 Ti1 P21 9.0(3) . . . . ?
C15 C16 C17 C18 0.5(7) . . . . ?
C15 C20 P21 C22 -102.0(3) . . . . ?
C15 C20 P21 C24 148.9(8) . . . . ?
C15 C20 P21 Ti1 15.9(3) . . . . ?
C15 C20 P21 C24A 145.2(8) . . . . ?
C16 C15 C20 C19 0.6(5) . . . . ?
C16 C15 C20 P21 178.8(3) . . . . ?
C16 C15 P8 C2 -83.9(3) . . . . ?
C16 C15 P8 C9 40.4(4) . . . . ?
C16 C15 P8 Ti1 162.1(3) . . . . ?
C16 C17 C18 C19 -0.5(8) . . . . ?
C17 C18 C19 C20 0.6(7) . . . . ?
C18 C19 C20 C15 -0.6(6) . . . . ?
C18 C19 C20 P21 -178.7(4) . . . . ?
C19 C20 P21 C22 76.1(4) . . . . ?
C19 C20 P21 C24 -33.1(8) . . . . ?
C19 C20 P21 Ti1 -166.0(3) . . . . ?
C19 C20 P21 C24A -36.7(8) . . . . ?
C20 C15 C16 C17 -0.6(6) . . . . ?
C20 C15 P8 C2 93.9(3) . . . . ?
C20 C15 P8 C9 -141.8(2) . . . . ?
C20 C15 P8 Ti1 -20.1(3) . . . . ?
C20 P21 C24 C25 -162.2(15) . . . . ?
C20 P21 C24 C26 -45.4(16) . . . . ?
C20 P21 C24A C25A 179.0(18) . . . . ?
C20 P21 C24A C26A -48.3(14) . . . . ?
C22 P21 C24 C25 88.3(17) . . . . ?
C22 P21 C24 C26 -154.9(14) . . . . ?
C22 P21 C24A C25A 71.4(19) . . . . ?
C22 P21 C24A C26A -155.9(12) . . . . ?
C23 C22 P21 C20 -53.2(4) . . . . ?
C23 C22 P21 C24 61.4(9) . . . . ?
C23 C22 P21 Ti1 -171.1(3) . . . . ?
C23 C22 P21 C24A 51.5(8) . . . . ?
C27 C22 P21 C20 179.5(3) . . . . ?
C27 C22 P21 C24 -65.8(8) . . . . ?
C27 C22 P21 Ti1 61.7(3) . . . . ?
C27 C22 P21 C24A -75.8(8) . . . . ?
C33 C13 C14 C9 178.1(3) . . . . ?
C33 C13 C14 O28 -3.0(5) . . . . ?
C38 C4 C5 C6 -175.6(3) . . . . ?
C42 C6 C7 C2 179.5(3) . . . . ?
O37 C3 C4 C5 175.4(3) . . . . ?
O37 C3 C4 C38 -7.3(4) . . . . ?
P8 C2 C3 C4 -172.8(2) . . . . ?
P8 C2 C3 O37 7.2(3) . . . . ?
P8 C2 C7 C6 175.5(2) . . . . ?
P8 C9 C10 C11 -179.4(3) . . . . ?
P8 C9 C14 C13 -179.4(2) . . . . ?
P8 C9 C14 O28 1.6(3) . . . . ?
P8 C15 C16 C17 177.0(3) . . . . ?
P8 C15 C20 C19 -177.3(3) . . . . ?
P8 C15 C20 P21 0.9(4) . . . . ?
Ti1 P21 C24 C25 -34(2) . . . . ?
Ti1 P21 C24 C26 83.1(15) . . . . ?
Ti1 P21 C24A C25A -60(2) . . . . ?
Ti1 P21 C24A C26A 72.6(14) . . . . ?
C29A C11 C12 C13 163.6(7) . . . . ?
O38 C46 C47 C48 33.0(19) . . . . ?
O38 C49 C48 C47 15(2) . . . . ?
C46 O38 C49 C48 6(2) . . . . ?
C49 O38 C46 C47 -25(2) . . . . ?
C49 C48 C47 C46 -30(2) . . . . ?
C50 C51 C52 C53 -179.2(19) . . . . ?
C51 C52 C53 C54 166.0(19) . . . . ?
C52 C53 C54 C55 116(2) . . . . ?
